data_2211835
loop_
_publ_author_name
'Zhe An'
'Rong-Shun Wang'

_publ_section_title
;Poly[[bis[\m-1-ethyl-6-fluoro-4-oxo-7-(1-piperazinyl)-1,4-dihydro-1,8-naphthyridine-3-carboxylato]cobalt(II)]
 dihydrate]
;
_journal_coeditor_code HB2230
_journal_issue 1
_journal_name_full 'Acta Crystallographica Section E'
_journal_page_first m148
_journal_page_last m149
_journal_paper_doi 10.1107/S1600536806052640
_journal_volume 63
_journal_year 2007
_chemical_formula_iupac '[Co (C15 H16 F N4 O3)2], 2H2 O'
_chemical_formula_moiety 'C30 H32 Co F2 N8 O6, 2(H2 O)'
_chemical_formula_sum 'C30 H32 Co F2 N8 O8'
_chemical_formula_weight 729.57
_chemical_name_systematic
;
Poly[[bis(\m-1-ethyl-6-fluoro-4-oxo-7-(1-piperazinyl)-
1,4-dihydro-1,8-naphtyridine-3-carboxylato)cobalt(II)] dihydrate]
;
_space_group_IT_number 14
_symmetry_cell_setting monoclinic
_symmetry_space_group_name_Hall '-P 2ybc'
_symmetry_space_group_name_H-M 'P 1 21/c 1'
_atom_sites_solution_hydrogens geom
_atom_sites_solution_primary direct
_atom_sites_solution_secondary difmap
_cell_angle_alpha 90.00
_cell_angle_beta 100.290(2)
_cell_angle_gamma 90.00
_cell_formula_units_Z 2
_cell_length_a 5.9422(4)
_cell_length_b 21.4433(16)
_cell_length_c 13.1470(10)
_cell_measurement_reflns_used 7899
_cell_measurement_temperature 273(2)
_cell_measurement_theta_max 25.08
_cell_measurement_theta_min 1.84
_cell_volume 1648.3(2)
_computing_cell_refinement 'SAINT (Bruker, 1998)'
_computing_data_collection 'SMART (Bruker, 1998)'
_computing_data_reduction SAINT
_computing_molecular_graphics 'SHELXTL (Bruker, 1998)'
_computing_publication_material SHELXTL
_computing_structure_refinement 'SHELXL97 (Sheldrick, 1997)'
_computing_structure_solution 'SHELXS97 (Sheldrick, 1997)'
_diffrn_ambient_temperature 273(2)
_diffrn_measured_fraction_theta_full 1.000
_diffrn_measured_fraction_theta_max 1.000
_diffrn_measurement_device_type 'Bruker SMART CCD'
_diffrn_measurement_method \w
_diffrn_radiation_monochromator graphite
_diffrn_radiation_source 'fine-focus sealed tube'
_diffrn_radiation_type MoK\a
_diffrn_radiation_wavelength 0.71073
_diffrn_reflns_av_R_equivalents 0.0493
_diffrn_reflns_av_sigmaI/netI 0.0525
_diffrn_reflns_limit_h_max 4
_diffrn_reflns_limit_h_min -7
_diffrn_reflns_limit_k_max 25
_diffrn_reflns_limit_k_min -25
_diffrn_reflns_limit_l_max 15
_diffrn_reflns_limit_l_min -13
_diffrn_reflns_number 8212
_diffrn_reflns_theta_full 25.09
_diffrn_reflns_theta_max 25.09
_diffrn_reflns_theta_min 1.84
_exptl_absorpt_coefficient_mu 0.594
_exptl_absorpt_correction_T_max 0.901
_exptl_absorpt_correction_T_min 0.833
_exptl_absorpt_correction_type multi-scan
_exptl_absorpt_process_details '(SADABS; Sheldrick, 1996)'
_exptl_crystal_colour pink
_exptl_crystal_density_diffrn 1.470
_exptl_crystal_density_method 'not measured'
_exptl_crystal_description prism
_exptl_crystal_F_000 754
_exptl_crystal_size_max 0.32
_exptl_crystal_size_mid 0.26
_exptl_crystal_size_min 0.18
_refine_diff_density_max 0.582
_refine_diff_density_min -0.284
_refine_ls_extinction_method none
_refine_ls_goodness_of_fit_ref 1.038
_refine_ls_hydrogen_treatment mixed
_refine_ls_matrix_type full
_refine_ls_number_parameters 231
_refine_ls_number_reflns 2921
_refine_ls_number_restraints 1
_refine_ls_restrained_S_all 1.037
_refine_ls_R_factor_all 0.0666
_refine_ls_R_factor_gt 0.0485
_refine_ls_shift/su_max 0.000
_refine_ls_shift/su_mean 0.000
_refine_ls_structure_factor_coef Fsqd
_refine_ls_weighting_details 'calc w=1/[\s^2^(Fo^2^)+(0.0722P)^2^+0.8753P] where P=(Fo^2^+2Fc^2^)/3'
_refine_ls_weighting_scheme calc
_refine_ls_wR_factor_gt 0.1266
_refine_ls_wR_factor_ref 0.1396
_reflns_number_gt 2204
_reflns_number_total 2921
_reflns_threshold_expression I>2\s(I)
_cod_data_source_file hb2230.cif
_cod_data_source_block I
_cod_original_sg_symbol_H-M 'P 21/c'
_cod_database_code 2211835
_cod_database_fobs_code 2211835

loop_
_symmetry_equiv_pos_as_xyz
'x, y, z'
'-x, y+1/2, -z+1/2'
'-x, -y, -z'
'x, -y-1/2, z-1/2'

loop_
_atom_site_type_symbol
_atom_site_label
_atom_site_fract_x
_atom_site_fract_y
_atom_site_fract_z
_atom_site_U_iso_or_equiv
_atom_site_adp_type
_atom_site_calc_flag
_atom_site_refinement_flags
_atom_site_occupancy
_atom_site_disorder_assembly
_atom_site_disorder_group
O O1W 0.706(3) 0.5030(6) 0.0370(8) 0.236(6) Uani d P 0.558(8) A 1
O O2W 1.011(4) 0.4486(8) 0.0747(10) 0.236(6) Uani d P 0.442(8) A 2
Co Co1 0.5000 0.5000 0.5000 0.0275(2) Uani d S 1 . .
F F1 -0.2027(4) 0.24733(11) 0.3505(2) 0.0712(8) Uani d . 1 . .
O O1 0.7150(4) 0.50170(8) 0.39454(17) 0.0321(5) Uani d . 1 . .
O O2 0.8575(5) 0.48538(13) 0.2537(2) 0.0604(8) Uani d . 1 . .
O O3 0.3467(4) 0.42306(9) 0.42102(17) 0.0353(5) Uani d . 1 . .
N N1 0.4900(5) 0.32966(12) 0.1679(2) 0.0415(7) Uani d . 1 . .
N N2 0.2187(5) 0.25384(12) 0.1848(2) 0.0380(7) Uani d . 1 . .
N N3 -0.0412(5) 0.17533(12) 0.1956(2) 0.0383(7) Uani d . 1 . .
N N4 -0.2455(4) 0.05952(11) 0.1052(2) 0.0333(6) Uani d D 1 . .
H H4 -0.149(4) 0.0326(12) 0.135(2) 0.040 Uiso d D 1 . .
C C1 0.7238(5) 0.47221(14) 0.3124(3) 0.0343(7) Uani d . 1 . .
C C2 0.5685(5) 0.41691(13) 0.2850(2) 0.0328(7) Uani d . 1 . .
C C3 0.6023(6) 0.38232(15) 0.2021(3) 0.0413(8) Uani d . 1 . .
H H3 0.7130 0.3964 0.1657 0.050 Uiso calc R 1 . .
C C4 0.3197(5) 0.30808(14) 0.2186(2) 0.0344(7) Uani d . 1 . .
C C5 0.0537(5) 0.23036(14) 0.2310(2) 0.0346(7) Uani d . 1 . .
C C6 -0.0179(5) 0.26604(15) 0.3104(3) 0.0402(8) Uani d . 1 . .
C C7 0.0868(6) 0.31932(15) 0.3452(3) 0.0392(8) Uani d . 1 . .
H H7 0.0380 0.3412 0.3983 0.047 Uiso calc R 1 . .
C C8 0.2695(5) 0.34199(13) 0.3018(2) 0.0321(7) Uani d . 1 . .
C C9 0.3945(5) 0.39759(13) 0.3414(2) 0.0311(7) Uani d . 1 . .
C C10 0.0489(6) 0.14329(17) 0.1137(3) 0.0527(10) Uani d . 1 . .
H H10A 0.1731 0.1160 0.1439 0.063 Uiso calc R 1 . .
H H10B 0.1092 0.1737 0.0709 0.063 Uiso calc R 1 . .
C C11 -0.1364(6) 0.10558(16) 0.0480(3) 0.0467(9) Uani d . 1 . .
H H11A -0.2527 0.1339 0.0134 0.056 Uiso calc R 1 . .
H H11B -0.0711 0.0842 -0.0049 0.056 Uiso calc R 1 . .
C C12 -0.3203(6) 0.09116(17) 0.1916(3) 0.0476(9) Uani d . 1 . .
H H12A -0.3773 0.0601 0.2344 0.057 Uiso calc R 1 . .
H H12B -0.4466 0.1186 0.1645 0.057 Uiso calc R 1 . .
C C13 -0.1356(7) 0.12932(17) 0.2594(3) 0.0519(10) Uani d . 1 . .
H H13A -0.2002 0.1505 0.3127 0.062 Uiso calc R 1 . .
H H13B -0.0148 0.1019 0.2929 0.062 Uiso calc R 1 . .
C C14 0.5407(7) 0.29830(19) 0.0741(3) 0.0550(10) Uani d . 1 . .
H H14A 0.6999 0.3051 0.0695 0.066 Uiso calc R 1 . .
H H14B 0.5174 0.2538 0.0798 0.066 Uiso calc R 1 . .
C C15 0.3952(10) 0.3215(3) -0.0206(4) 0.0988(18) Uani d . 1 . .
H H15A 0.2373 0.3160 -0.0155 0.148 Uiso calc R 1 . .
H H15B 0.4278 0.2987 -0.0791 0.148 Uiso calc R 1 . .
H H15C 0.4255 0.3650 -0.0291 0.148 Uiso calc R 1 . .

loop_
_atom_site_aniso_label
_atom_site_aniso_U_11
_atom_site_aniso_U_22
_atom_site_aniso_U_33
_atom_site_aniso_U_12
_atom_site_aniso_U_13
_atom_site_aniso_U_23
O1W 0.421(19) 0.211(11) 0.092(6) -0.124(10) 0.093(9) 0.011(6)
O2W 0.421(19) 0.211(11) 0.092(6) -0.124(10) 0.093(9) 0.011(6)
Co1 0.0323(3) 0.0164(3) 0.0328(3) 0.0003(2) 0.0035(2) -0.0026(2)
F1 0.0666(15) 0.0564(14) 0.104(2) -0.0315(12) 0.0525(14) -0.0349(13)
O1 0.0342(12) 0.0227(11) 0.0388(12) -0.0041(9) 0.0050(9) -0.0031(9)
O2 0.0730(18) 0.0590(17) 0.0569(17) -0.0388(14) 0.0322(14) -0.0223(13)
O3 0.0401(12) 0.0248(11) 0.0423(13) -0.0050(9) 0.0108(10) -0.0099(10)
N1 0.0507(17) 0.0333(15) 0.0446(17) -0.0136(13) 0.0194(13) -0.0142(13)
N2 0.0449(16) 0.0260(13) 0.0441(16) -0.0097(12) 0.0111(13) -0.0098(12)
N3 0.0437(16) 0.0285(14) 0.0447(17) -0.0132(12) 0.0133(13) -0.0127(12)
N4 0.0366(15) 0.0224(13) 0.0397(16) -0.0032(11) 0.0036(12) -0.0017(11)
C1 0.0371(17) 0.0257(16) 0.0399(19) -0.0034(14) 0.0066(14) -0.0038(15)
C2 0.0411(18) 0.0227(15) 0.0339(17) -0.0072(13) 0.0049(13) -0.0046(13)
C3 0.0444(19) 0.0357(18) 0.046(2) -0.0141(15) 0.0151(15) -0.0071(16)
C4 0.0397(18) 0.0264(16) 0.0374(18) -0.0058(14) 0.0078(14) -0.0055(14)
C5 0.0356(17) 0.0280(16) 0.0394(18) -0.0049(13) 0.0050(14) -0.0055(14)
C6 0.0357(18) 0.0345(18) 0.054(2) -0.0091(14) 0.0183(15) -0.0103(16)
C7 0.0440(19) 0.0299(17) 0.047(2) -0.0053(14) 0.0154(16) -0.0116(15)
C8 0.0366(17) 0.0220(15) 0.0370(17) -0.0026(13) 0.0052(13) -0.0056(13)
C9 0.0344(17) 0.0197(14) 0.0383(18) -0.0003(13) 0.0037(13) -0.0045(13)
C10 0.056(2) 0.042(2) 0.064(3) -0.0203(18) 0.0232(19) -0.0216(19)
C11 0.063(2) 0.0357(19) 0.044(2) -0.0234(17) 0.0179(17) -0.0130(16)
C12 0.053(2) 0.0408(19) 0.052(2) -0.0186(17) 0.0182(17) -0.0078(17)
C13 0.073(3) 0.039(2) 0.045(2) -0.0166(18) 0.0152(19) -0.0074(17)
C14 0.063(2) 0.052(2) 0.057(2) -0.0185(19) 0.0266(19) -0.0219(19)
C15 0.099(4) 0.138(5) 0.059(3) 0.002(4) 0.010(3) -0.027(3)

loop_
_atom_type_symbol
_atom_type_description
_atom_type_scat_dispersion_real
_atom_type_scat_dispersion_imag
_atom_type_scat_source
C C 0.0033 0.0016 'International Tables Vol C Tables 4.2.6.8 and 6.1.1.4'
H H 0.0000 0.0000 'International Tables Vol C Tables 4.2.6.8 and 6.1.1.4'
N N 0.0061 0.0033 'International Tables Vol C Tables 4.2.6.8 and 6.1.1.4'
O O 0.0106 0.0060 'International Tables Vol C Tables 4.2.6.8 and 6.1.1.4'
F F 0.0171 0.0103 'International Tables Vol C Tables 4.2.6.8 and 6.1.1.4'
Co Co 0.3494 0.9721 'International Tables Vol C Tables 4.2.6.8 and 6.1.1.4'

loop_
_geom_angle_atom_site_label_1
_geom_angle_atom_site_label_2
_geom_angle_atom_site_label_3
_geom_angle_site_symmetry_1
_geom_angle_site_symmetry_3
_geom_angle
O1 Co1 O1 . 3_666 180.0
O1 Co1 O3 . 3_666 93.07(8)
O1 Co1 O3 3_666 3_666 86.93(8)
O1 Co1 O3 . . 86.93(8)
O1 Co1 O3 3_666 . 93.07(8)
O3 Co1 O3 3_666 . 180.0
O1 Co1 N4 . 2 90.34(9)
O1 Co1 N4 3_666 2 89.66(9)
O3 Co1 N4 3_666 2 92.48(9)
O3 Co1 N4 . 2 87.52(9)
O1 Co1 N4 . 4_666 89.66(9)
O1 Co1 N4 3_666 4_666 90.34(9)
O3 Co1 N4 3_666 4_666 87.52(9)
O3 Co1 N4 . 4_666 92.48(9)
N4 Co1 N4 2 4_666 180.0
C1 O1 Co1 . . 134.3(2)
C9 O3 Co1 . . 128.22(19)
C3 N1 C4 . . 118.7(3)
C3 N1 C14 . . 119.7(3)
C4 N1 C14 . . 121.5(3)
C5 N2 C4 . . 119.6(3)
C5 N3 C10 . . 118.6(3)
C5 N3 C13 . . 124.6(3)
C10 N3 C13 . . 109.5(3)
C12 N4 C11 . . 108.1(3)
C12 N4 Co1 . 2_545 118.5(2)
C11 N4 Co1 . 2_545 112.2(2)
C12 N4 H4 . . 103(2)
C11 N4 H4 . . 111(2)
Co1 N4 H4 2_545 . 103(2)
O2 C1 O1 . . 123.4(3)
O2 C1 C2 . . 117.7(3)
O1 C1 C2 . . 118.8(3)
C3 C2 C9 . . 118.6(3)
C3 C2 C1 . . 116.6(3)
C9 C2 C1 . . 124.8(3)
N1 C3 C2 . . 126.0(3)
N1 C3 H3 . . 117.0
C2 C3 H3 . . 117.0
N2 C4 N1 . . 116.7(3)
N2 C4 C8 . . 124.4(3)
N1 C4 C8 . . 118.8(3)
N2 C5 N3 . . 117.7(3)
N2 C5 C6 . . 118.0(3)
N3 C5 C6 . . 124.2(3)
C7 C6 F1 . . 118.4(3)
C7 C6 C5 . . 121.9(3)
F1 C6 C5 . . 119.6(3)
C6 C7 C8 . . 120.2(3)
C6 C7 H7 . . 119.9
C8 C7 H7 . . 119.9
C4 C8 C7 . . 115.5(3)
C4 C8 C9 . . 122.9(3)
C7 C8 C9 . . 121.6(3)
O3 C9 C2 . . 126.5(3)
O3 C9 C8 . . 118.6(3)
C2 C9 C8 . . 114.9(3)
N3 C10 C11 . . 110.4(3)
N3 C10 H10A . . 109.6
C11 C10 H10A . . 109.6
N3 C10 H10B . . 109.6
C11 C10 H10B . . 109.6
H10A C10 H10B . . 108.1
N4 C11 C10 . . 114.5(3)
N4 C11 H11A . . 108.6
C10 C11 H11A . . 108.6
N4 C11 H11B . . 108.6
C10 C11 H11B . . 108.6
H11A C11 H11B . . 107.6
N4 C12 C13 . . 114.7(3)
N4 C12 H12A . . 108.6
C13 C12 H12A . . 108.6
N4 C12 H12B . . 108.6
C13 C12 H12B . . 108.6
H12A C12 H12B . . 107.6
N3 C13 C12 . . 109.6(3)
N3 C13 H13A . . 109.7
C12 C13 H13A . . 109.7
N3 C13 H13B . . 109.7
C12 C13 H13B . . 109.7
H13A C13 H13B . . 108.2
C15 C14 N1 . . 112.0(4)
C15 C14 H14A . . 109.2
N1 C14 H14A . . 109.2
C15 C14 H14B . . 109.2
N1 C14 H14B . . 109.2
H14A C14 H14B . . 107.9
C14 C15 H15A . . 109.5
C14 C15 H15B . . 109.5
H15A C15 H15B . . 109.5
C14 C15 H15C . . 109.5
H15A C15 H15C . . 109.5
H15B C15 H15C . . 109.5

loop_
_geom_bond_atom_site_label_1
_geom_bond_atom_site_label_2
_geom_bond_site_symmetry_2
_geom_bond_distance
_geom_bond_publ_flag
Co1 O1 . 2.047(2) y
Co1 O1 3_666 2.047(2) ?
Co1 O3 3_666 2.0718(19) ?
Co1 O3 . 2.0718(19) y
Co1 N4 2 2.254(2) y
Co1 N4 4_666 2.254(2) ?
F1 C6 . 1.361(4) ?
O1 C1 . 1.260(4) ?
O2 C1 . 1.235(4) ?
O3 C9 . 1.257(4) ?
N1 C3 . 1.347(4) ?
N1 C4 . 1.386(4) ?
N1 C14 . 1.482(4) ?
N2 C5 . 1.341(4) ?
N2 C4 . 1.347(4) ?
N3 C5 . 1.354(4) ?
N3 C10 . 1.458(4) ?
N3 C13 . 1.469(4) ?
N4 C12 . 1.459(4) ?
N4 C11 . 1.461(4) ?
N4 Co1 2_545 2.254(2) ?
N4 H4 . 0.86(3) ?
C1 C2 . 1.506(4) ?
C2 C3 . 1.363(4) ?
C2 C9 . 1.437(4) ?
C3 H3 . 0.9300 ?
C4 C8 . 1.390(4) ?
C5 C6 . 1.419(5) ?
C6 C7 . 1.342(4) ?
C7 C8 . 1.400(4) ?
C7 H7 . 0.9300 ?
C8 C9 . 1.451(4) ?
C10 C11 . 1.507(5) ?
C10 H10A . 0.9700 ?
C10 H10B . 0.9700 ?
C11 H11A . 0.9700 ?
C11 H11B . 0.9700 ?
C12 C13 . 1.523(5) ?
C12 H12A . 0.9700 ?
C12 H12B . 0.9700 ?
C13 H13A . 0.9700 ?
C13 H13B . 0.9700 ?
C14 C15 . 1.470(7) ?
C14 H14A . 0.9700 ?
C14 H14B . 0.9700 ?
C15 H15A . 0.9600 ?
C15 H15B . 0.9600 ?
C15 H15C . 0.9600 ?

loop_
_geom_hbond_atom_site_label_D
_geom_hbond_atom_site_label_H
_geom_hbond_atom_site_label_A
_geom_hbond_site_symmetry_A
_geom_hbond_distance_DH
_geom_hbond_distance_HA
_geom_hbond_distance_DA
_geom_hbond_angle_DHA
N4 H4 O2 2_645 0.86(3) 2.29(3) 3.124(4) 163(2)

loop_
_geom_torsion_atom_site_label_1
_geom_torsion_atom_site_label_2
_geom_torsion_atom_site_label_3
_geom_torsion_atom_site_label_4
_geom_torsion_site_symmetry_1
_geom_torsion
O3 Co1 O1 C1 3_666 -172.9(3)
O3 Co1 O1 C1 . 7.1(3)
N4 Co1 O1 C1 2 -80.4(3)
N4 Co1 O1 C1 4_666 99.6(3)
O1 Co1 O3 C9 . -1.3(2)
O1 Co1 O3 C9 3_666 178.7(2)
N4 Co1 O3 C9 2 89.2(3)
N4 Co1 O3 C9 4_666 -90.8(3)
Co1 O1 C1 O2 . 172.1(2)
Co1 O1 C1 C2 . -9.6(4)
O2 C1 C2 C3 . 5.7(5)
O1 C1 C2 C3 . -172.8(3)
O2 C1 C2 C9 . -176.1(3)
O1 C1 C2 C9 . 5.4(5)
C4 N1 C3 C2 . 1.6(5)
C14 N1 C3 C2 . 178.0(3)
C9 C2 C3 N1 . -1.7(5)
C1 C2 C3 N1 . 176.6(3)
C5 N2 C4 N1 . 179.7(3)
C5 N2 C4 C8 . 1.8(5)
C3 N1 C4 N2 . -177.2(3)
C14 N1 C4 N2 . 6.5(5)
C3 N1 C4 C8 . 0.8(5)
C14 N1 C4 C8 . -175.5(3)
C4 N2 C5 N3 . -179.1(3)
C4 N2 C5 C6 . 3.8(5)
C10 N3 C5 N2 . 3.2(5)
C13 N3 C5 N2 . 150.0(3)
C10 N3 C5 C6 . -179.9(3)
C13 N3 C5 C6 . -33.0(5)
N2 C5 C6 C7 . -5.4(5)
N3 C5 C6 C7 . 177.7(3)
N2 C5 C6 F1 . 172.3(3)
N3 C5 C6 F1 . -4.6(5)
F1 C6 C7 C8 . -176.4(3)
C5 C6 C7 C8 . 1.3(5)
N2 C4 C8 C7 . -5.8(5)
N1 C4 C8 C7 . 176.4(3)
N2 C4 C8 C9 . 174.8(3)
N1 C4 C8 C9 . -2.9(5)
C6 C7 C8 C4 . 4.0(5)
C6 C7 C8 C9 . -176.6(3)
Co1 O3 C9 C2 . -0.8(4)
Co1 O3 C9 C8 . 177.30(19)
C3 C2 C9 O3 . 177.7(3)
C1 C2 C9 O3 . -0.5(5)
C3 C2 C9 C8 . -0.5(4)
C1 C2 C9 C8 . -178.6(3)
C4 C8 C9 O3 . -175.6(3)
C7 C8 C9 O3 . 5.1(4)
C4 C8 C9 C2 . 2.7(4)
C7 C8 C9 C2 . -176.6(3)
C5 N3 C10 C11 . -150.2(3)
C13 N3 C10 C11 . 58.3(4)
C12 N4 C11 C10 . 52.1(4)
Co1 N4 C11 C10 2_545 -175.4(2)
N3 C10 C11 N4 . -57.3(4)
C11 N4 C12 C13 . -52.0(4)
Co1 N4 C12 C13 2_545 179.0(2)
C5 N3 C13 C12 . 153.0(3)
C10 N3 C13 C12 . -57.6(4)
N4 C12 C13 N3 . 56.5(4)
C3 N1 C14 C15 . -89.6(4)
C4 N1 C14 C15 . 86.7(5)
